data_4066937
loop_
_publ_author_name
'Magriz, Antonio'
'G\'omez-Bujedo, Silvia'
'\'Alvarez, Eleuterio'
'Fern\'andez, Rosario'
'Lassaletta, Jos\'e M.'

_publ_section_title
;
 Phthalazin-2-ylidenes As Cyclic Amino Aryl Carbene Ligands in Rhodium(I)
 and Iridium(I) Complexes
;
_journal_issue 22
_journal_name_full Organometallics
_journal_page_first 5941
_journal_paper_doi 10.1021/om100723b
_journal_volume 29
_journal_year 2010
_chemical_formula_moiety 'C29 H28 Br N2 Rh'
_chemical_formula_sum 'C29 H28 Br N2 Rh'
_chemical_formula_weight 587.35
_chemical_name_systematic
; 
 ? 
;
_space_group_IT_number 2
_symmetry_cell_setting triclinic
_symmetry_space_group_name_Hall '-P 1'
_symmetry_space_group_name_H-M 'P -1'
_atom_sites_solution_hydrogens geom
_atom_sites_solution_primary direct
_atom_sites_solution_secondary difmap
_audit_creation_method SHELXL-97
_cell_angle_alpha 101.8530(10)
_cell_angle_beta 94.5310(10)
_cell_angle_gamma 116.2800(10)
_cell_formula_units_Z 2
_cell_length_a 10.0945(3)
_cell_length_b 11.1960(4)
_cell_length_c 12.0990(4)
_cell_measurement_reflns_used 7328
_cell_measurement_temperature 100(2)
_cell_measurement_theta_max 30.52
_cell_measurement_theta_min 2.60
_cell_volume 1177.21(7)
_computing_cell_refinement 'Bruker (2006). APEX 2. Version 2.1.'
_computing_data_collection 'Bruker (2006). APEX 2. Version 2.1.'
_computing_data_reduction 'Bruker (2006). APEX 2. Version 2.1.'
_computing_molecular_graphics 'XP, SHELXTL v. 6.14 (Bruker, 2003)'
_computing_publication_material 'XCIF, SHELXTL v. 6.14 (Bruker, 2003)'
_computing_structure_refinement 'XL, SHELXTL v. 6.14 (Bruker, 2003)'
_computing_structure_solution 'Bruker (2006). APEX 2. Version 2.1.'
_diffrn_ambient_temperature 100(2)
_diffrn_detector_area_resol_mean 8.26
_diffrn_measured_fraction_theta_full 0.996
_diffrn_measured_fraction_theta_max 0.996
_diffrn_measurement_device_type
;
 Bruker-Nonius X8kappa APEX II CCD area detector'
;
_diffrn_measurement_method 'phi and omega scans with narrow frames'
_diffrn_radiation_monochromator graphite
_diffrn_radiation_source 'fine-focus sealed tube'
_diffrn_radiation_type MoK\a
_diffrn_radiation_wavelength 0.71073
_diffrn_reflns_av_R_equivalents 0.0235
_diffrn_reflns_av_sigmaI/netI 0.0229
_diffrn_reflns_limit_h_max 14
_diffrn_reflns_limit_h_min -14
_diffrn_reflns_limit_k_max 15
_diffrn_reflns_limit_k_min -15
_diffrn_reflns_limit_l_max 17
_diffrn_reflns_limit_l_min -17
_diffrn_reflns_number 27954
_diffrn_reflns_theta_full 30.52
_diffrn_reflns_theta_max 30.52
_diffrn_reflns_theta_min 2.79
_diffrn_standards_decay_% 0
_exptl_absorpt_coefficient_mu 2.443
_exptl_absorpt_correction_T_max 0.7922
_exptl_absorpt_correction_T_min 0.6675
_exptl_absorpt_correction_type multi-scan
_exptl_absorpt_process_details
;
 SADABS, Bruker (2006). APEX 2. Version 2.1. Bruker Analytical
 X-ray Solutions, Madison, Wisconsin, USA.
;
_exptl_crystal_colour yellow
_exptl_crystal_density_diffrn 1.657
_exptl_crystal_density_method 'not measured'
_exptl_crystal_description prism
_exptl_crystal_F_000 592
_exptl_crystal_size_max 0.18
_exptl_crystal_size_mid 0.16
_exptl_crystal_size_min 0.10
_refine_diff_density_max 0.657
_refine_diff_density_min -1.106
_refine_diff_density_rms 0.096
_refine_ls_extinction_method none
_refine_ls_goodness_of_fit_ref 1.074
_refine_ls_hydrogen_treatment constr
_refine_ls_matrix_type full
_refine_ls_number_parameters 298
_refine_ls_number_reflns 7158
_refine_ls_number_restraints 0
_refine_ls_restrained_S_all 1.074
_refine_ls_R_factor_all 0.0283
_refine_ls_R_factor_gt 0.0247
_refine_ls_shift/su_max 0.001
_refine_ls_shift/su_mean 0.000
_refine_ls_structure_factor_coef Fsqd
_refine_ls_weighting_details 'calc w=1/[\s^2^(Fo^2^)+(0.0315P)^2^+1.2825P] where P=(Fo^2^+2Fc^2^)/3'
_refine_ls_weighting_scheme calc
_refine_ls_wR_factor_gt 0.0656
_refine_ls_wR_factor_ref 0.0674
_reflns_number_gt 6523
_reflns_number_total 7158
_reflns_threshold_expression >2sigma(I)
_cod_data_source_file om100723b_si_002.cif
_cod_data_source_block 5c
_cod_depositor_comments
;
The following automatic conversions were performed:

'_symmetry_cell_setting' value 'Triclinic' changed to 'triclinic'
according to /home/saulius/struct/CIF-dictionaries/cif_core.dic
dictionary named 'cif_core.dic' version 2.4.1 from 2010-06-29.

Automatic conversion script
Id: cif_fix_values 1715 2011-07-08 13:25:40Z adriana 
;
_cod_original_sg_symbol_H-M P-1
_cod_database_code 4066937

loop_
_symmetry_equiv_pos_as_xyz
'x, y, z'
'-x, -y, -z'

loop_
_atom_site_label
_atom_site_type_symbol
_atom_site_fract_x
_atom_site_fract_y
_atom_site_fract_z
_atom_site_U_iso_or_equiv
_atom_site_adp_type
_atom_site_occupancy
_atom_site_symmetry_multiplicity
_atom_site_calc_flag
_atom_site_refinement_flags
Rh1 Rh 0.748779(15) 0.718636(14) 0.334324(11) 0.00922(4) Uani 1 1 d .
Br1 Br 0.99003(2) 0.76342(2) 0.267351(16) 0.01740(5) Uani 1 1 d .
N1 N 0.66717(17) 0.42408(15) 0.31980(12) 0.0102(3) Uani 1 1 d .
N2 N 0.65127(18) 0.30763(16) 0.35120(13) 0.0128(3) Uani 1 1 d .
C1 C 0.74408(19) 0.55599(18) 0.38380(14) 0.0100(3) Uani 1 1 d .
C2 C 0.7208(2) 0.32737(19) 0.45348(15) 0.0128(3) Uani 1 1 d .
H2 H 0.7083 0.2482 0.4778 0.015 Uiso 1 1 d R
C3 C 0.8143(2) 0.45969(19) 0.53148(15) 0.0112(3) Uani 1 1 d .
C4 C 0.8948(2) 0.4763(2) 0.63905(15) 0.0139(3) Uani 1 1 d .
H4 H 0.8856 0.3978 0.6631 0.017 Uiso 1 1 d R
C5 C 0.9867(2) 0.6076(2) 0.70859(15) 0.0155(3) Uani 1 1 d .
H5 H 1.0409 0.6199 0.7814 0.019 Uiso 1 1 d R
C6 C 1.0010(2) 0.7236(2) 0.67265(15) 0.0150(3) Uani 1 1 d .
H6 H 1.0666 0.8138 0.7208 0.018 Uiso 1 1 d R
C7 C 0.9209(2) 0.70816(19) 0.56827(15) 0.0131(3) Uani 1 1 d .
H7 H 0.9301 0.7873 0.5454 0.016 Uiso 1 1 d R
C8 C 0.82534(19) 0.57467(18) 0.49557(14) 0.0102(3) Uani 1 1 d .
C9 C 0.5959(2) 0.39111(18) 0.19674(14) 0.0110(3) Uani 1 1 d .
H9 H 0.6231 0.4821 0.1800 0.013 Uiso 1 1 d R
C10 C 0.6657(2) 0.32192(19) 0.11691(14) 0.0113(3) Uani 1 1 d .
C11 C 0.6345(2) 0.18479(19) 0.10453(15) 0.0139(3) Uani 1 1 d .
H11 H 0.5680 0.1315 0.1474 0.017 Uiso 1 1 d R
C12 C 0.7004(2) 0.1257(2) 0.02975(16) 0.0165(4) Uani 1 1 d .
H12 H 0.6807 0.0331 0.0233 0.020 Uiso 1 1 d R
C13 C 0.7949(2) 0.2018(2) -0.03554(16) 0.0166(4) Uani 1 1 d .
H13 H 0.8385 0.1608 -0.0875 0.020 Uiso 1 1 d R
C14 C 0.8253(2) 0.3375(2) -0.02453(16) 0.0162(4) Uani 1 1 d .
H14 H 0.8893 0.3895 -0.0693 0.019 Uiso 1 1 d R
C15 C 0.7622(2) 0.3979(2) 0.05207(15) 0.0137(3) Uani 1 1 d .
H15 H 0.7850 0.4916 0.0603 0.016 Uiso 1 1 d R
C16 C 0.4248(2) 0.31187(19) 0.17115(14) 0.0113(3) Uani 1 1 d .
C17 C 0.3408(2) 0.1959(2) 0.20905(16) 0.0145(3) Uani 1 1 d .
H17 H 0.3900 0.1668 0.2595 0.017 Uiso 1 1 d R
C18 C 0.1847(2) 0.1224(2) 0.17322(16) 0.0161(3) Uani 1 1 d .
H18 H 0.1281 0.0442 0.2000 0.019 Uiso 1 1 d R
C19 C 0.1117(2) 0.1630(2) 0.09865(16) 0.0176(4) Uani 1 1 d .
H19 H 0.0055 0.1118 0.0736 0.021 Uiso 1 1 d R
C20 C 0.1941(2) 0.2785(2) 0.06079(17) 0.0191(4) Uani 1 1 d .
H20 H 0.1443 0.3066 0.0098 0.023 Uiso 1 1 d R
C21 C 0.3496(2) 0.3531(2) 0.09758(16) 0.0159(3) Uani 1 1 d .
H21 H 0.4052 0.4331 0.0725 0.019 Uiso 1 1 d R
C22 C 0.7906(2) 0.93309(19) 0.34086(16) 0.0144(3) Uani 1 1 d .
H22 H 0.8952 0.9616 0.3603 0.017 Uiso 1 1 d R
C23 C 0.7151(2) 0.8494(2) 0.23172(16) 0.0153(3) Uani 1 1 d .
H23 H 0.7729 0.8289 0.1799 0.018 Uiso 1 1 d R
C24 C 0.5481(2) 0.7877(2) 0.18800(17) 0.0198(4) Uani 1 1 d .
H24A H 0.5193 0.7157 0.1147 0.024 Uiso 1 1 d R
H24B H 0.5262 0.8609 0.1716 0.024 Uiso 1 1 d R
C25 C 0.4509(2) 0.7233(2) 0.27250(17) 0.0182(4) Uani 1 1 d .
H25A H 0.4344 0.7949 0.3233 0.022 Uiso 1 1 d R
H25B H 0.3513 0.6490 0.2283 0.022 Uiso 1 1 d R
C26 C 0.5205(2) 0.6633(2) 0.34670(16) 0.0137(3) Uani 1 1 d .
H26 H 0.4992 0.5698 0.3178 0.016 Uiso 1 1 d R
C27 C 0.6148(2) 0.73819(19) 0.45578(15) 0.0131(3) Uani 1 1 d .
H27 H 0.6477 0.6893 0.4968 0.016 Uiso 1 1 d R
C28 C 0.6683(2) 0.8892(2) 0.51310(16) 0.0163(3) Uani 1 1 d .
H28A H 0.7538 0.9216 0.5772 0.020 Uiso 1 1 d R
H28B H 0.5859 0.8988 0.5464 0.020 Uiso 1 1 d R
C29 C 0.7181(2) 0.9824(2) 0.43152(17) 0.0176(4) Uani 1 1 d .
H29A H 0.6293 0.9849 0.3933 0.021 Uiso 1 1 d R
H29B H 0.7904 1.0777 0.4769 0.021 Uiso 1 1 d R

loop_
_atom_site_aniso_label
_atom_site_aniso_U_11
_atom_site_aniso_U_22
_atom_site_aniso_U_33
_atom_site_aniso_U_23
_atom_site_aniso_U_13
_atom_site_aniso_U_12
Rh1 0.00968(7) 0.00789(7) 0.00965(6) 0.00286(4) 0.00154(4) 0.00361(5)
Br1 0.01686(9) 0.01859(10) 0.02025(9) 0.00869(7) 0.00735(7) 0.00927(8)
N1 0.0110(7) 0.0082(7) 0.0108(6) 0.0034(5) 0.0013(5) 0.0038(5)
N2 0.0149(7) 0.0092(7) 0.0144(7) 0.0041(5) 0.0022(5) 0.0054(6)
C1 0.0085(7) 0.0097(8) 0.0107(7) 0.0023(6) 0.0026(6) 0.0034(6)
C2 0.0140(8) 0.0118(8) 0.0153(7) 0.0058(6) 0.0035(6) 0.0072(7)
C3 0.0104(8) 0.0125(8) 0.0116(7) 0.0042(6) 0.0028(6) 0.0055(6)
C4 0.0134(8) 0.0172(9) 0.0143(7) 0.0078(6) 0.0029(6) 0.0084(7)
C5 0.0134(8) 0.0205(9) 0.0123(7) 0.0057(7) 0.0013(6) 0.0074(7)
C6 0.0133(8) 0.0150(9) 0.0124(7) 0.0009(6) -0.0009(6) 0.0048(7)
C7 0.0138(8) 0.0118(8) 0.0121(7) 0.0023(6) 0.0009(6) 0.0054(7)
C8 0.0094(7) 0.0110(8) 0.0106(7) 0.0033(6) 0.0023(6) 0.0050(6)
C9 0.0120(8) 0.0106(8) 0.0084(7) 0.0023(6) 0.0002(6) 0.0042(6)
C10 0.0097(7) 0.0110(8) 0.0107(7) 0.0016(6) 0.0001(6) 0.0037(6)
C11 0.0124(8) 0.0118(8) 0.0146(7) 0.0027(6) 0.0027(6) 0.0035(7)
C12 0.0149(8) 0.0145(9) 0.0173(8) 0.0004(7) 0.0016(6) 0.0065(7)
C13 0.0130(8) 0.0200(9) 0.0147(8) 0.0006(7) 0.0027(6) 0.0077(7)
C14 0.0119(8) 0.0205(9) 0.0141(7) 0.0056(7) 0.0033(6) 0.0053(7)
C15 0.0118(8) 0.0139(8) 0.0128(7) 0.0035(6) 0.0008(6) 0.0041(7)
C16 0.0119(8) 0.0112(8) 0.0096(7) 0.0002(6) 0.0017(6) 0.0055(6)
C17 0.0139(8) 0.0141(8) 0.0156(8) 0.0041(6) 0.0031(6) 0.0067(7)
C18 0.0129(8) 0.0138(9) 0.0196(8) 0.0039(7) 0.0050(7) 0.0047(7)
C19 0.0112(8) 0.0190(9) 0.0185(8) 0.0011(7) 0.0013(6) 0.0055(7)
C20 0.0154(9) 0.0213(10) 0.0197(9) 0.0068(7) -0.0013(7) 0.0082(8)
C21 0.0147(8) 0.0161(9) 0.0163(8) 0.0058(7) 0.0015(6) 0.0063(7)
C22 0.0162(8) 0.0099(8) 0.0186(8) 0.0064(6) 0.0038(7) 0.0062(7)
C23 0.0189(9) 0.0145(9) 0.0155(8) 0.0075(7) 0.0037(7) 0.0088(7)
C24 0.0187(9) 0.0256(11) 0.0187(9) 0.0100(8) 0.0018(7) 0.0120(8)
C25 0.0144(9) 0.0221(10) 0.0190(8) 0.0062(7) 0.0007(7) 0.0094(8)
C26 0.0111(8) 0.0136(8) 0.0165(8) 0.0048(6) 0.0038(6) 0.0053(7)
C27 0.0139(8) 0.0129(8) 0.0145(7) 0.0044(6) 0.0049(6) 0.0073(7)
C28 0.0189(9) 0.0135(9) 0.0164(8) 0.0018(6) 0.0047(7) 0.0081(7)
C29 0.0202(9) 0.0123(8) 0.0219(9) 0.0041(7) 0.0047(7) 0.0092(7)

loop_
_atom_type_symbol
_atom_type_description
_atom_type_scat_dispersion_real
_atom_type_scat_dispersion_imag
_atom_type_scat_source
C C 0.0033 0.0016 'International Tables Vol C Tables 4.2.6.8 and 6.1.1.4'
H H 0.0000 0.0000 'International Tables Vol C Tables 4.2.6.8 and 6.1.1.4'
N N 0.0061 0.0033 'International Tables Vol C Tables 4.2.6.8 and 6.1.1.4'
Br Br -0.2901 2.4595 'International Tables Vol C Tables 4.2.6.8 and 6.1.1.4'
Rh Rh -1.1178 0.9187 'International Tables Vol C Tables 4.2.6.8 and 6.1.1.4'

loop_
_geom_angle_atom_site_label_1
_geom_angle_atom_site_label_2
_geom_angle_atom_site_label_3
_geom_angle
C1 Rh1 C27 89.30(7)
C1 Rh1 C26 94.02(7)
C27 Rh1 C26 38.81(7)
C1 Rh1 C23 162.95(7)
C27 Rh1 C23 97.51(7)
C26 Rh1 C23 81.91(7)
C1 Rh1 C22 160.87(7)
C27 Rh1 C22 81.49(7)
C26 Rh1 C22 89.27(7)
C23 Rh1 C22 36.14(7)
C1 Rh1 Br1 90.26(5)
C27 Rh1 Br1 155.09(5)
C26 Rh1 Br1 165.71(5)
C23 Rh1 Br1 90.03(5)
C22 Rh1 Br1 91.14(5)
C1 N1 N2 127.42(15)
C1 N1 C9 120.28(14)
N2 N1 C9 112.16(14)
C2 N2 N1 116.53(15)
N1 C1 C8 114.52(15)
N1 C1 Rh1 124.51(12)
C8 C1 Rh1 120.97(12)
N2 C2 C3 124.32(17)
N2 C2 H2 117.8
C3 C2 H2 117.8
C8 C3 C4 121.01(17)
C8 C3 C2 116.73(15)
C4 C3 C2 122.25(17)
C5 C4 C3 119.08(17)
C5 C4 H4 120.5
C3 C4 H4 120.5
C4 C5 C6 120.45(16)
C4 C5 H5 119.8
C6 C5 H5 119.8
C7 C6 C5 120.79(17)
C7 C6 H6 119.6
C5 C6 H6 119.6
C6 C7 C8 119.88(17)
C6 C7 H7 120.1
C8 C7 H7 120.1
C3 C8 C7 118.76(15)
C3 C8 C1 120.34(16)
C7 C8 C1 120.86(16)
N1 C9 C16 114.69(14)
N1 C9 C10 110.67(14)
C16 C9 C10 112.53(14)
N1 C9 H9 106.1
C16 C9 H9 106.1
C10 C9 H9 106.1
C11 C10 C15 118.99(17)
C11 C10 C9 122.43(16)
C15 C10 C9 118.57(16)
C12 C11 C10 120.32(18)
C12 C11 H11 119.8
C10 C11 H11 119.8
C13 C12 C11 120.25(19)
C13 C12 H12 119.9
C11 C12 H12 119.9
C14 C13 C12 119.73(18)
C14 C13 H13 120.1
C12 C13 H13 120.1
C13 C14 C15 120.17(18)
C13 C14 H14 119.9
C15 C14 H14 119.9
C14 C15 C10 120.51(18)
C14 C15 H15 119.7
C10 C15 H15 119.7
C17 C16 C21 118.78(17)
C17 C16 C9 124.19(16)
C21 C16 C9 116.84(16)
C18 C17 C16 120.28(17)
C18 C17 H17 119.9
C16 C17 H17 119.9
C19 C18 C17 120.39(18)
C19 C18 H18 119.8
C17 C18 H18 119.8
C18 C19 C20 119.82(18)
C18 C19 H19 120.1
C20 C19 H19 120.1
C19 C20 C21 119.96(18)
C19 C20 H20 120.0
C21 C20 H20 120.0
C20 C21 C16 120.75(18)
C20 C21 H21 119.6
C16 C21 H21 119.6
C23 C22 C29 124.29(18)
C23 C22 Rh1 71.51(11)
C29 C22 Rh1 110.82(12)
C23 C22 H22 117.9
C29 C22 H22 117.9
Rh1 C22 H22 87.7
C22 C23 C24 125.26(18)
C22 C23 Rh1 72.35(11)
C24 C23 Rh1 107.59(13)
C22 C23 H23 117.4
C24 C23 H23 117.4
Rh1 C23 H23 90.1
C23 C24 C25 113.77(15)
C23 C24 H24A 108.8
C25 C24 H24A 108.8
C23 C24 H24B 108.8
C25 C24 H24B 108.8
H24A C24 H24B 107.7
C26 C25 C24 113.47(16)
C26 C25 H25A 108.9
C24 C25 H25A 108.9
C26 C25 H25B 108.9
C24 C25 H25B 108.9
H25A C25 H25B 107.7
C27 C26 C25 123.93(17)
C27 C26 Rh1 70.01(10)
C25 C26 Rh1 113.06(13)
C27 C26 H26 118.0
C25 C26 H26 118.0
Rh1 C26 H26 87.0
C26 C27 C28 125.83(17)
C26 C27 Rh1 71.18(10)
C28 C27 Rh1 109.92(12)
C26 C27 H27 117.1
C28 C27 H27 117.1
Rh1 C27 H27 88.9
C27 C28 C29 113.78(15)
C27 C28 H28A 108.8
C29 C28 H28A 108.8
C27 C28 H28B 108.8
C29 C28 H28B 108.8
H28A C28 H28B 107.7
C22 C29 C28 112.40(16)
C22 C29 H29A 109.1
C28 C29 H29A 109.1
C22 C29 H29B 109.1
C28 C29 H29B 109.1
H29A C29 H29B 107.9

loop_
_geom_bond_atom_site_label_1
_geom_bond_atom_site_label_2
_geom_bond_distance
Rh1 C1 2.0130(18)
Rh1 C27 2.1164(18)
Rh1 C26 2.1316(18)
Rh1 C23 2.2183(18)
Rh1 C22 2.2289(18)
Rh1 Br1 2.4973(2)
N1 C1 1.343(2)
N1 N2 1.378(2)
N1 C9 1.497(2)
N2 C2 1.298(2)
C1 C8 1.450(2)
C2 C3 1.422(3)
C2 H2 0.9500
C3 C8 1.403(2)
C3 C4 1.410(2)
C4 C5 1.375(3)
C4 H4 0.9500
C5 C6 1.405(3)
C5 H5 0.9500
C6 C7 1.380(2)
C6 H6 0.9500
C7 C8 1.410(2)
C7 H7 0.9500
C9 C16 1.520(2)
C9 C10 1.521(3)
C9 H9 1.0000
C10 C11 1.396(3)
C10 C15 1.396(3)
C11 C12 1.392(3)
C11 H11 0.9500
C12 C13 1.391(3)
C12 H12 0.9500
C13 C14 1.385(3)
C13 H13 0.9500
C14 C15 1.392(3)
C14 H14 0.9500
C15 H15 0.9500
C16 C17 1.396(3)
C16 C21 1.399(2)
C17 C18 1.394(3)
C17 H17 0.9500
C18 C19 1.387(3)
C18 H18 0.9500
C19 C20 1.388(3)
C19 H19 0.9500
C20 C21 1.391(3)
C20 H20 0.9500
C21 H21 0.9500
C22 C23 1.380(3)
C22 C29 1.510(3)
C22 H22 0.9500
C23 C24 1.509(3)
C23 H23 0.9500
C24 C25 1.538(3)
C24 H24A 0.9900
C24 H24B 0.9900
C25 C26 1.523(3)
C25 H25A 0.9900
C25 H25B 0.9900
C26 C27 1.411(2)
C26 H26 0.9500
C27 C28 1.511(3)
C27 H27 0.9500
C28 C29 1.534(3)
C28 H28A 0.9900
C28 H28B 0.9900
C29 H29A 0.9900
C29 H29B 0.9900

loop_
_geom_torsion_atom_site_label_1
_geom_torsion_atom_site_label_2
_geom_torsion_atom_site_label_3
_geom_torsion_atom_site_label_4
_geom_torsion
C1 N1 N2 C2 -1.4(3)
C9 N1 N2 C2 174.21(16)
N2 N1 C1 C8 3.9(3)
C9 N1 C1 C8 -171.46(15)
N2 N1 C1 Rh1 -175.44(13)
C9 N1 C1 Rh1 9.2(2)
C27 Rh1 C1 N1 108.73(16)
C26 Rh1 C1 N1 70.18(16)
C23 Rh1 C1 N1 -5.2(3)
C22 Rh1 C1 N1 169.61(18)
Br1 Rh1 C1 N1 -96.18(15)
C27 Rh1 C1 C8 -70.56(14)
C26 Rh1 C1 C8 -109.10(14)
C23 Rh1 C1 C8 175.5(2)
C22 Rh1 C1 C8 -9.7(3)
Br1 Rh1 C1 C8 84.54(14)
N1 N2 C2 C3 -2.2(3)
N2 C2 C3 C8 2.8(3)
N2 C2 C3 C4 -176.07(18)
C8 C3 C4 C5 -0.8(3)
C2 C3 C4 C5 178.03(18)
C3 C4 C5 C6 -0.4(3)
C4 C5 C6 C7 1.4(3)
C5 C6 C7 C8 -1.1(3)
C4 C3 C8 C7 1.1(3)
C2 C3 C8 C7 -177.80(17)
C4 C3 C8 C1 178.84(17)
C2 C3 C8 C1 -0.1(3)
C6 C7 C8 C3 -0.2(3)
C6 C7 C8 C1 -177.86(17)
N1 C1 C8 C3 -2.9(2)
Rh1 C1 C8 C3 176.45(13)
N1 C1 C8 C7 174.76(16)
Rh1 C1 C8 C7 -5.9(2)
C1 N1 C9 C16 -114.60(18)
N2 N1 C9 C16 69.39(19)
C1 N1 C9 C10 116.78(18)
N2 N1 C9 C10 -59.23(19)
N1 C9 C10 C11 74.3(2)
C16 C9 C10 C11 -55.5(2)
N1 C9 C10 C15 -106.98(18)
C16 C9 C10 C15 123.24(17)
C15 C10 C11 C12 0.8(3)
C9 C10 C11 C12 179.54(16)
C10 C11 C12 C13 -1.6(3)
C11 C12 C13 C14 1.0(3)
C12 C13 C14 C15 0.4(3)
C13 C14 C15 C10 -1.2(3)
C11 C10 C15 C14 0.6(3)
C9 C10 C15 C14 -178.18(16)
N1 C9 C16 C17 -47.0(2)
C10 C9 C16 C17 80.7(2)
N1 C9 C16 C21 138.10(17)
C10 C9 C16 C21 -94.22(19)
C21 C16 C17 C18 0.5(3)
C9 C16 C17 C18 -174.41(17)
C16 C17 C18 C19 0.7(3)
C17 C18 C19 C20 -0.9(3)
C18 C19 C20 C21 0.1(3)
C19 C20 C21 C16 1.1(3)
C17 C16 C21 C20 -1.3(3)
C9 C16 C21 C20 173.91(18)
C1 Rh1 C22 C23 -177.44(19)
C27 Rh1 C22 C23 -115.40(13)
C26 Rh1 C22 C23 -77.23(12)
Br1 Rh1 C22 C23 88.49(11)
C1 Rh1 C22 C29 -56.9(3)
C27 Rh1 C22 C29 5.15(13)
C26 Rh1 C22 C29 43.33(14)
C23 Rh1 C22 C29 120.56(19)
Br1 Rh1 C22 C29 -150.95(13)
C29 C22 C23 C24 -3.6(3)
Rh1 C22 C23 C24 99.41(18)
C29 C22 C23 Rh1 -103.04(18)
C1 Rh1 C23 C22 177.1(2)
C27 Rh1 C23 C22 64.30(12)
C26 Rh1 C23 C22 99.95(12)
Br1 Rh1 C23 C22 -91.89(11)
C1 Rh1 C23 C24 54.8(3)
C27 Rh1 C23 C24 -58.02(14)
C26 Rh1 C23 C24 -22.37(13)
C22 Rh1 C23 C24 -122.32(19)
Br1 Rh1 C23 C24 145.79(13)
C22 C23 C24 C25 -45.6(3)
Rh1 C23 C24 C25 34.9(2)
C23 C24 C25 C26 -31.3(2)
C24 C25 C26 C27 91.4(2)
C24 C25 C26 Rh1 10.7(2)
C1 Rh1 C26 C27 83.86(11)
C23 Rh1 C26 C27 -112.80(12)
C22 Rh1 C26 C27 -77.28(11)
Br1 Rh1 C26 C27 -169.02(17)
C1 Rh1 C26 C25 -156.76(14)
C27 Rh1 C26 C25 119.38(19)
C23 Rh1 C26 C25 6.58(14)
C22 Rh1 C26 C25 42.10(14)
Br1 Rh1 C26 C25 -49.6(3)
C25 C26 C27 C28 -3.5(3)
Rh1 C26 C27 C28 101.42(18)
C25 C26 C27 Rh1 -104.94(18)
C1 Rh1 C27 C26 -97.30(11)
C23 Rh1 C27 C26 67.02(12)
C22 Rh1 C27 C26 99.52(12)
Br1 Rh1 C27 C26 173.59(10)
C1 Rh1 C27 C28 140.41(13)
C26 Rh1 C27 C28 -122.29(18)
C23 Rh1 C27 C28 -55.27(13)
C22 Rh1 C27 C28 -22.77(13)
Br1 Rh1 C27 C28 51.3(2)
C26 C27 C28 C29 -42.9(3)
Rh1 C27 C28 C29 37.84(19)
C23 C22 C29 C28 94.8(2)
Rh1 C22 C29 C28 13.5(2)
C27 C28 C29 C22 -34.0(2)
